data_7017065
loop_
_publ_author_name
'Huang, Liang'
'Cheng, Ju'
'Xie, Kefeng'
'Xi, Pinxian'
'Hou, Fengping'
'Li, Zhengpeng'
'Xie, Guoqiang'
'Shi, Yanjun'
'Liu, Hongyan'
'Bai, Decheng'
'Zeng, Zhengzhi'

_publ_section_title
;
 Cu(2+)-selective fluorescent chemosensor based on coumarin and its
 application in bioimaging.
;
_journal_issue 41
_journal_name_full 'Dalton transactions (Cambridge, England : 2003)'
_journal_page_first 10815
_journal_page_last 10817
_journal_paper_doi 10.1039/c1dt11123j
_journal_volume 40
_journal_year 2011
_chemical_formula_sum 'C25 H31 Cu N4 O9'
_chemical_formula_weight 595.08
_chemical_name_systematic
;
?
;
_space_group_IT_number 14
_symmetry_cell_setting monoclinic
_symmetry_space_group_name_Hall '-P 2ybc'
_symmetry_space_group_name_H-M 'P 1 21/c 1'
_atom_sites_solution_hydrogens geom
_atom_sites_solution_primary direct
_atom_sites_solution_secondary difmap
_audit_creation_method SHELXL-97
_cell_angle_alpha 90.00
_cell_angle_beta 90.208(4)
_cell_angle_gamma 90.00
_cell_formula_units_Z 4
_cell_length_a 8.369(3)
_cell_length_b 13.433(5)
_cell_length_c 24.915(10)
_cell_measurement_reflns_used 4683
_cell_measurement_temperature 296(2)
_cell_measurement_theta_max 24.01
_cell_measurement_theta_min 2.87
_cell_volume 2800.9(18)
_computing_cell_refinement 'Bruker SAINT'
_computing_data_collection 'Bruker APEX2'
_computing_data_reduction 'Bruker SAINT'
_computing_molecular_graphics 'Bruker SHELXTL'
_computing_publication_material 'Bruker SHELXTL'
_computing_structure_refinement 'SHELXL-97 (Sheldrick, 2008)'
_computing_structure_solution 'SHELXS-97 (Sheldrick, 2008)'
_diffrn_ambient_temperature 296(2)
_diffrn_measured_fraction_theta_full 0.996
_diffrn_measured_fraction_theta_max 0.996
_diffrn_measurement_device_type 'Bruker APEX-II CCD'
_diffrn_measurement_method '\f and \w scans'
_diffrn_radiation_monochromator graphite
_diffrn_radiation_source 'fine-focus sealed tube'
_diffrn_radiation_type MoK\a
_diffrn_radiation_wavelength 0.71073
_diffrn_reflns_av_R_equivalents 0.0441
_diffrn_reflns_av_sigmaI/netI 0.0433
_diffrn_reflns_limit_h_max 10
_diffrn_reflns_limit_h_min -10
_diffrn_reflns_limit_k_max 14
_diffrn_reflns_limit_k_min -16
_diffrn_reflns_limit_l_max 30
_diffrn_reflns_limit_l_min -30
_diffrn_reflns_number 19770
_diffrn_reflns_theta_full 25.49
_diffrn_reflns_theta_max 25.49
_diffrn_reflns_theta_min 2.87
_exptl_absorpt_coefficient_mu 0.837
_exptl_absorpt_correction_T_max 0.8848
_exptl_absorpt_correction_T_min 0.7416
_exptl_absorpt_correction_type multi-scan
_exptl_absorpt_process_details SADABS
_exptl_crystal_colour brown
_exptl_crystal_density_diffrn 1.411
_exptl_crystal_density_method 'not measured'
_exptl_crystal_description block
_exptl_crystal_F_000 1240
_exptl_crystal_size_max 0.38
_exptl_crystal_size_mid 0.21
_exptl_crystal_size_min 0.15
_refine_diff_density_max 0.463
_refine_diff_density_min -0.400
_refine_diff_density_rms 0.091
_refine_ls_extinction_method none
_refine_ls_goodness_of_fit_ref 1.159
_refine_ls_hydrogen_treatment constr
_refine_ls_matrix_type full
_refine_ls_number_parameters 358
_refine_ls_number_reflns 5186
_refine_ls_number_restraints 18
_refine_ls_restrained_S_all 1.160
_refine_ls_R_factor_all 0.0928
_refine_ls_R_factor_gt 0.0699
_refine_ls_shift/su_max 0.001
_refine_ls_shift/su_mean 0.000
_refine_ls_structure_factor_coef Fsqd
_refine_ls_weighting_details 'calc w=1/[\s^2^(Fo^2^)+(0.0571P)^2^+13.5310P] where P=(Fo^2^+2Fc^2^)/3'
_refine_ls_weighting_scheme calc
_refine_ls_wR_factor_gt 0.2003
_refine_ls_wR_factor_ref 0.2110
_reflns_number_gt 3856
_reflns_number_total 5186
_reflns_threshold_expression >2sigma(I)
_cod_data_source_file c1dt11123j.txt
_cod_data_source_block p21c
_cod_depositor_comments
;
The following automatic conversions were performed:

'_symmetry_cell_setting' value 'Monoclinic' changed to 'monoclinic'
according to /home/saulius/struct/CIF-dictionaries/cif_core.dic
dictionary named 'cif_core.dic' version 2.4.1 from 2010-06-29.

Automatic conversion script
Id: cif_fix_values 1715 2011-07-08 13:25:40Z adriana 
;
_cod_original_cell_volume 2800.8(19)
_cod_original_sg_symbol_H-M P2(1)/c
_cod_database_code 7017065

loop_
_symmetry_equiv_pos_as_xyz
'x, y, z'
'-x, y+1/2, -z+1/2'
'-x, -y, -z'
'x, -y-1/2, z-1/2'

loop_
_atom_site_label
_atom_site_type_symbol
_atom_site_fract_x
_atom_site_fract_y
_atom_site_fract_z
_atom_site_U_iso_or_equiv
_atom_site_adp_type
_atom_site_occupancy
_atom_site_symmetry_multiplicity
_atom_site_calc_flag
_atom_site_refinement_flags
Cu1 Cu 0.32121(9) 1.18973(6) 0.04739(3) 0.0398(3) Uani 1 1 d .
C1 C 0.0057(7) 0.8854(5) 0.1286(2) 0.0382(14) Uani 1 1 d .
C2 C -0.0738(8) 0.8560(5) 0.1729(3) 0.0462(16) Uani 1 1 d .
H2 H -0.0815 0.8982 0.2024 0.055 Uiso 1 1 calc R
C3 C -0.1449(8) 0.7609(5) 0.1742(2) 0.0451(16) Uani 1 1 d .
C4 C -0.1311(8) 0.7013(5) 0.1276(3) 0.0484(16) Uani 1 1 d .
H4 H -0.1771 0.6383 0.1273 0.058 Uiso 1 1 calc R
C5 C -0.0535(8) 0.7331(5) 0.0836(3) 0.0468(16) Uani 1 1 d .
H5 H -0.0494 0.6922 0.0535 0.056 Uiso 1 1 calc R
C6 C 0.0229(7) 0.8284(5) 0.0820(2) 0.0401(14) Uani 1 1 d .
C7 C 0.1124(7) 0.8665(5) 0.0401(2) 0.0390(14) Uani 1 1 d .
H7 H 0.1270 0.8276 0.0096 0.047 Uiso 1 1 calc R
C8 C 0.1805(7) 0.9597(4) 0.0418(2) 0.0345(13) Uani 1 1 d .
C9 C 0.1595(7) 1.0182(5) 0.0895(2) 0.0378(14) Uani 1 1 d .
C10 C 0.2682(7) 0.9966(5) -0.0025(2) 0.0398(14) Uani 1 1 d .
H10 H 0.2847 0.9539 -0.0314 0.048 Uiso 1 1 calc R
C11 C 0.4519(7) 1.2062(5) -0.0491(2) 0.0393(14) Uani 1 1 d .
C12 C 0.5437(7) 1.2467(5) -0.0951(2) 0.0416(15) Uani 1 1 d .
C13 C 0.5841(8) 1.1902(6) -0.1392(3) 0.0494(16) Uani 1 1 d .
C14 C 0.6749(9) 1.2316(6) -0.1796(3) 0.0562(19) Uani 1 1 d .
H14 H 0.7014 1.1936 -0.2095 0.067 Uiso 1 1 calc R
C15 C 0.7268(10) 1.3289(7) -0.1760(3) 0.069(2) Uani 1 1 d .
H15 H 0.7907 1.3556 -0.2029 0.083 Uiso 1 1 calc R
C16 C 0.6837(9) 1.3865(6) -0.1326(3) 0.062(2) Uani 1 1 d .
H16 H 0.7153 1.4528 -0.1305 0.074 Uiso 1 1 calc R
C17 C 0.5941(9) 1.3450(6) -0.0927(3) 0.0549(18) Uani 1 1 d .
H17 H 0.5661 1.3836 -0.0632 0.066 Uiso 1 1 calc R
C18 C -0.3033(11) 0.6327(6) 0.2204(3) 0.071(2) Uani 1 1 d .
H18A H -0.3514 0.6200 0.1856 0.085 Uiso 1 1 calc R
H18B H -0.3887 0.6375 0.2465 0.085 Uiso 1 1 calc R
C19 C -0.1970(16) 0.5472(8) 0.2350(4) 0.114(4) Uani 1 1 d .
H19A H -0.0987 0.5521 0.2154 0.172 Uiso 1 1 calc R
H19B H -0.2493 0.4858 0.2262 0.172 Uiso 1 1 calc R
H19C H -0.1746 0.5490 0.2728 0.172 Uiso 1 1 calc R
C20 C -0.2190(11) 0.7856(6) 0.2692(3) 0.065(2) Uani 1 1 d .
H20A H -0.2334 0.7406 0.2992 0.078 Uiso 1 1 calc R
H20B H -0.1160 0.8177 0.2736 0.078 Uiso 1 1 calc R
C21 C -0.3450(12) 0.8621(7) 0.2708(3) 0.081(3) Uani 1 1 d .
H21A H -0.3294 0.9085 0.2420 0.121 Uiso 1 1 calc R
H21B H -0.3400 0.8967 0.3045 0.121 Uiso 1 1 calc R
H21C H -0.4476 0.8309 0.2670 0.121 Uiso 1 1 calc R
C22 C 0.5889(11) 1.1598(7) 0.1436(3) 0.071(2) Uani 1 1 d U
H22A H 0.5167 1.1079 0.1554 0.085 Uiso 1 1 calc R
H22B H 0.5593 1.2207 0.1620 0.085 Uiso 1 1 calc R
C23 C 0.7482(15) 1.1333(12) 0.1593(4) 0.135(5) Uani 1 1 d U
H23A H 0.7988 1.0977 0.1306 0.202 Uiso 1 1 calc R
H23B H 0.7446 1.0920 0.1907 0.202 Uiso 1 1 calc R
H23C H 0.8081 1.1926 0.1670 0.202 Uiso 1 1 calc R
C24 C 0.6718(11) 0.4316(7) 0.0600(5) 0.090(3) Uani 1 1 d .
H24A H 0.6710 0.4592 0.0960 0.108 Uiso 1 1 calc R
H24B H 0.5625 0.4303 0.0469 0.108 Uiso 1 1 calc R
C25 C 0.7693(12) 0.4961(7) 0.0247(4) 0.089(3) Uani 1 1 d .
H25A H 0.8755 0.5016 0.0391 0.133 Uiso 1 1 calc R
H25B H 0.7217 0.5610 0.0226 0.133 Uiso 1 1 calc R
H25C H 0.7739 0.4675 -0.0106 0.133 Uiso 1 1 calc R
N1 N -0.2175(8) 0.7265(5) 0.2186(2) 0.0571(16) Uani 1 1 d .
N2 N 0.3265(6) 1.0849(4) -0.00570(19) 0.0355(11) Uani 1 1 d .
N3 N 0.4074(6) 1.1116(4) -0.0519(2) 0.0414(12) Uani 1 1 d .
N4 N 0.1342(7) 1.3321(4) 0.0886(2) 0.0459(13) Uani 1 1 d .
O1 O 0.0733(5) 0.9800(3) 0.13044(17) 0.0458(11) Uani 1 1 d .
O2 O 0.2112(6) 1.1028(3) 0.09855(17) 0.0496(12) Uani 1 1 d .
O3 O 0.4199(5) 1.2631(3) -0.00952(17) 0.0452(11) Uani 1 1 d .
O4 O 0.5453(7) 1.0930(4) -0.1444(2) 0.0655(14) Uani 1 1 d .
H4A H 0.4787 1.0782 -0.1217 0.098 Uiso 1 1 calc R
O5 O 0.2813(5) 1.3076(3) 0.09403(17) 0.0462(11) Uani 1 1 d .
O6 O 0.0542(6) 1.2881(4) 0.0533(2) 0.0652(14) Uani 1 1 d .
O7 O 0.0787(7) 1.3984(4) 0.1160(2) 0.0748(17) Uani 1 1 d .
O8 O 0.5676(6) 1.1741(3) 0.08753(18) 0.0508(11) Uani 1 1 d .
O9 O 0.7315(8) 0.3348(5) 0.0618(5) 0.136(4) Uani 1 1 d .
H9 H 0.8260 0.3351 0.0533 0.204 Uiso 1 1 calc R

loop_
_atom_site_aniso_label
_atom_site_aniso_U_11
_atom_site_aniso_U_22
_atom_site_aniso_U_33
_atom_site_aniso_U_23
_atom_site_aniso_U_13
_atom_site_aniso_U_12
Cu1 0.0467(5) 0.0346(4) 0.0382(4) -0.0032(3) 0.0055(3) -0.0059(4)
C1 0.036(3) 0.038(3) 0.040(3) 0.003(3) -0.003(3) -0.006(3)
C2 0.048(4) 0.049(4) 0.041(3) -0.006(3) 0.007(3) -0.013(3)
C3 0.045(4) 0.051(4) 0.040(3) 0.009(3) -0.003(3) -0.007(3)
C4 0.056(4) 0.041(4) 0.048(4) 0.006(3) -0.002(3) -0.016(3)
C5 0.054(4) 0.045(4) 0.041(3) -0.003(3) -0.005(3) -0.015(3)
C6 0.040(3) 0.041(4) 0.040(3) 0.003(3) -0.006(3) -0.005(3)
C7 0.044(4) 0.040(4) 0.033(3) -0.005(3) -0.002(3) -0.003(3)
C8 0.035(3) 0.034(3) 0.035(3) -0.001(2) 0.001(2) -0.003(3)
C9 0.038(3) 0.039(3) 0.037(3) 0.000(3) 0.007(3) -0.002(3)
C10 0.048(4) 0.036(3) 0.035(3) -0.003(3) 0.001(3) 0.000(3)
C11 0.038(3) 0.043(4) 0.038(3) 0.004(3) -0.002(3) 0.002(3)
C12 0.040(3) 0.042(4) 0.043(3) 0.009(3) 0.004(3) 0.000(3)
C13 0.045(4) 0.058(4) 0.045(4) 0.013(3) 0.002(3) -0.002(3)
C14 0.059(5) 0.070(5) 0.040(4) 0.010(3) 0.002(3) -0.004(4)
C15 0.057(5) 0.095(7) 0.056(5) 0.029(5) 0.002(4) -0.021(5)
C16 0.064(5) 0.068(5) 0.054(4) 0.011(4) -0.004(4) -0.023(4)
C17 0.059(5) 0.054(4) 0.051(4) 0.008(3) -0.002(3) -0.014(4)
C18 0.083(6) 0.067(5) 0.062(5) 0.013(4) 0.010(4) -0.030(5)
C19 0.162(12) 0.081(7) 0.100(8) 0.036(6) -0.027(8) -0.018(8)
C20 0.079(6) 0.078(6) 0.038(4) 0.012(4) 0.005(4) -0.021(5)
C21 0.090(7) 0.096(7) 0.056(5) -0.007(5) 0.014(5) -0.014(6)
C22 0.080(6) 0.086(6) 0.047(4) -0.003(4) -0.002(4) 0.001(5)
C23 0.114(9) 0.212(14) 0.078(7) 0.026(8) -0.024(6) 0.043(9)
C24 0.068(6) 0.062(6) 0.139(9) 0.007(6) -0.007(6) -0.004(5)
C25 0.089(7) 0.060(6) 0.118(8) -0.005(6) -0.019(6) -0.003(5)
N1 0.070(4) 0.058(4) 0.044(3) 0.011(3) 0.005(3) -0.017(3)
N2 0.036(3) 0.035(3) 0.035(3) 0.002(2) 0.003(2) -0.002(2)
N3 0.047(3) 0.039(3) 0.038(3) 0.005(2) 0.009(2) -0.004(2)
N4 0.048(3) 0.045(3) 0.044(3) -0.003(3) -0.001(3) 0.002(3)
O1 0.056(3) 0.041(2) 0.040(2) -0.004(2) 0.011(2) -0.014(2)
O2 0.064(3) 0.040(3) 0.045(3) -0.010(2) 0.015(2) -0.013(2)
O3 0.057(3) 0.035(2) 0.043(2) -0.004(2) 0.004(2) -0.005(2)
O4 0.088(4) 0.058(3) 0.051(3) -0.005(2) 0.020(3) -0.003(3)
O5 0.048(3) 0.042(3) 0.049(3) -0.006(2) -0.002(2) -0.003(2)
O6 0.054(3) 0.076(4) 0.066(3) -0.019(3) -0.013(3) 0.000(3)
O7 0.073(4) 0.070(4) 0.081(4) -0.030(3) -0.001(3) 0.023(3)
O8 0.053(3) 0.050(3) 0.049(3) 0.002(2) -0.001(2) 0.004(2)
O9 0.053(4) 0.065(4) 0.290(12) 0.059(6) -0.023(6) -0.012(3)

loop_
_atom_type_symbol
_atom_type_description
_atom_type_scat_dispersion_real
_atom_type_scat_dispersion_imag
_atom_type_scat_source
C C 0.0033 0.0016 'International Tables Vol C Tables 4.2.6.8 and 6.1.1.4'
H H 0.0000 0.0000 'International Tables Vol C Tables 4.2.6.8 and 6.1.1.4'
N N 0.0061 0.0033 'International Tables Vol C Tables 4.2.6.8 and 6.1.1.4'
O O 0.0106 0.0060 'International Tables Vol C Tables 4.2.6.8 and 6.1.1.4'
Cu Cu 0.3201 1.2651 'International Tables Vol C Tables 4.2.6.8 and 6.1.1.4'

loop_
_geom_angle_atom_site_label_1
_geom_angle_atom_site_label_2
_geom_angle_atom_site_label_3
_geom_angle
O3 Cu1 N2 81.82(19)
O3 Cu1 O2 172.73(18)
N2 Cu1 O2 91.32(19)
O3 Cu1 O5 95.53(18)
N2 Cu1 O5 169.2(2)
O2 Cu1 O5 90.77(18)
O3 Cu1 O8 88.90(18)
N2 Cu1 O8 102.03(19)
O2 Cu1 O8 94.90(19)
O5 Cu1 O8 88.34(18)
C2 C1 O1 116.1(6)
C2 C1 C6 124.8(6)
O1 C1 C6 119.1(5)
C1 C2 C3 119.5(6)
C1 C2 H2 120.2
C3 C2 H2 120.2
N1 C3 C2 121.5(6)
N1 C3 C4 121.2(6)
C2 C3 C4 117.2(6)
C5 C4 C3 122.0(6)
C5 C4 H4 119.0
C3 C4 H4 119.0
C4 C5 C6 121.5(6)
C4 C5 H5 119.3
C6 C5 H5 119.3
C7 C6 C1 118.7(6)
C7 C6 C5 126.4(6)
C1 C6 C5 114.9(6)
C8 C7 C6 122.5(6)
C8 C7 H7 118.8
C6 C7 H7 118.8
C7 C8 C10 120.6(5)
C7 C8 C9 118.2(5)
C10 C8 C9 121.2(5)
O2 C9 O1 113.4(5)
O2 C9 C8 127.7(5)
O1 C9 C8 119.0(5)
N2 C10 C8 124.6(6)
N2 C10 H10 117.7
C8 C10 H10 117.7
O3 C11 N3 123.7(5)
O3 C11 C12 119.2(6)
N3 C11 C12 117.1(5)
C13 C12 C17 118.9(6)
C13 C12 C11 122.9(6)
C17 C12 C11 118.2(6)
O4 C13 C12 123.2(6)
O4 C13 C14 116.9(7)
C12 C13 C14 119.8(7)
C15 C14 C13 120.5(7)
C15 C14 H14 119.7
C13 C14 H14 119.7
C14 C15 C16 120.0(7)
C14 C15 H15 120.0
C16 C15 H15 120.0
C17 C16 C15 119.2(8)
C17 C16 H16 120.4
C15 C16 H16 120.4
C16 C17 C12 121.6(7)
C16 C17 H17 119.2
C12 C17 H17 119.2
N1 C18 C19 112.3(8)
N1 C18 H18A 109.1
C19 C18 H18A 109.1
N1 C18 H18B 109.1
C19 C18 H18B 109.1
H18A C18 H18B 107.9
C18 C19 H19A 109.5
C18 C19 H19B 109.5
H19A C19 H19B 109.5
C18 C19 H19C 109.5
H19A C19 H19C 109.5
H19B C19 H19C 109.5
C21 C20 N1 113.8(7)
C21 C20 H20A 108.8
N1 C20 H20A 108.8
C21 C20 H20B 108.8
N1 C20 H20B 108.8
H20A C20 H20B 107.7
C20 C21 H21A 109.5
C20 C21 H21B 109.5
H21A C21 H21B 109.5
C20 C21 H21C 109.5
H21A C21 H21C 109.5
H21B C21 H21C 109.5
O8 C22 C23 114.5(8)
O8 C22 H22A 108.6
C23 C22 H22A 108.6
O8 C22 H22B 108.6
C23 C22 H22B 108.6
H22A C22 H22B 107.6
C22 C23 H23A 109.5
C22 C23 H23B 109.5
H23A C23 H23B 109.5
C22 C23 H23C 109.5
H23A C23 H23C 109.5
H23B C23 H23C 109.5
O9 C24 C25 111.5(9)
O9 C24 H24A 109.3
C25 C24 H24A 109.3
O9 C24 H24B 109.3
C25 C24 H24B 109.3
H24A C24 H24B 108.0
C24 C25 H25A 109.5
C24 C25 H25B 109.5
H25A C25 H25B 109.5
C24 C25 H25C 109.5
H25A C25 H25C 109.5
H25B C25 H25C 109.5
C3 N1 C18 123.3(6)
C3 N1 C20 121.2(6)
C18 N1 C20 115.5(6)
C10 N2 N3 118.5(5)
C10 N2 Cu1 128.4(4)
N3 N2 Cu1 113.1(4)
C11 N3 N2 110.0(5)
O7 N4 O6 122.4(6)
O7 N4 O5 119.9(6)
O6 N4 O5 117.6(5)
C9 O1 C1 122.5(5)
C9 O2 Cu1 126.4(4)
C11 O3 Cu1 110.8(4)
C13 O4 H4A 109.5
N4 O5 Cu1 107.9(4)
C22 O8 Cu1 123.3(5)
C24 O9 H9 109.5

loop_
_geom_bond_atom_site_label_1
_geom_bond_atom_site_label_2
_geom_bond_distance
Cu1 O3 1.917(4)
Cu1 N2 1.933(5)
Cu1 O2 1.961(4)
Cu1 O5 1.993(4)
Cu1 O8 2.298(5)
C1 C2 1.351(8)
C1 O1 1.392(7)
C1 C6 1.397(9)
C2 C3 1.410(9)
C2 H2 0.9300
C3 N1 1.346(8)
C3 C4 1.417(9)
C4 C5 1.346(9)
C4 H4 0.9300
C5 C6 1.432(9)
C5 H5 0.9300
C6 C7 1.387(8)
C7 C8 1.376(8)
C7 H7 0.9300
C8 C10 1.419(8)
C8 C9 1.435(8)
C9 O2 1.237(7)
C9 O1 1.353(7)
C10 N2 1.285(8)
C10 H10 0.9300
C11 O3 1.277(7)
C11 N3 1.327(8)
C11 C12 1.485(8)
C12 C13 1.379(9)
C12 C17 1.387(9)
C13 O4 1.351(9)
C13 C14 1.381(9)
C14 C15 1.380(11)
C14 H14 0.9300
C15 C16 1.380(11)
C15 H15 0.9300
C16 C17 1.367(10)
C16 H16 0.9300
C17 H17 0.9300
C18 N1 1.451(9)
C18 C19 1.497(13)
C18 H18A 0.9700
C18 H18B 0.9700
C19 H19A 0.9600
C19 H19B 0.9600
C19 H19C 0.9600
C20 C21 1.473(12)
C20 N1 1.489(9)
C20 H20A 0.9700
C20 H20B 0.9700
C21 H21A 0.9600
C21 H21B 0.9600
C21 H21C 0.9600
C22 O8 1.420(8)
C22 C23 1.433(13)
C22 H22A 0.9700
C22 H22B 0.9700
C23 H23A 0.9600
C23 H23B 0.9600
C23 H23C 0.9600
C24 O9 1.394(11)
C24 C25 1.483(13)
C24 H24A 0.9700
C24 H24B 0.9700
C25 H25A 0.9600
C25 H25B 0.9600
C25 H25C 0.9600
N2 N3 1.385(6)
N4 O7 1.214(7)
N4 O6 1.252(7)
N4 O5 1.281(7)
O4 H4A 0.8200
O9 H9 0.8200

loop_
_geom_torsion_atom_site_label_1
_geom_torsion_atom_site_label_2
_geom_torsion_atom_site_label_3
_geom_torsion_atom_site_label_4
_geom_torsion
O1 C1 C2 C3 -179.7(6)
C6 C1 C2 C3 0.7(10)
C1 C2 C3 N1 176.2(7)
C1 C2 C3 C4 -1.2(10)
N1 C3 C4 C5 -177.3(7)
C2 C3 C4 C5 0.1(10)
C3 C4 C5 C6 1.5(11)
C2 C1 C6 C7 -177.8(6)
O1 C1 C6 C7 2.6(9)
C2 C1 C6 C5 0.8(10)
O1 C1 C6 C5 -178.8(5)
C4 C5 C6 C7 176.6(7)
C4 C5 C6 C1 -1.9(10)
C1 C6 C7 C8 -2.2(9)
C5 C6 C7 C8 179.3(6)
C6 C7 C8 C10 -178.6(6)
C6 C7 C8 C9 1.1(9)
C7 C8 C9 O2 180.0(6)
C10 C8 C9 O2 -0.3(10)
C7 C8 C9 O1 -0.4(9)
C10 C8 C9 O1 179.2(6)
C7 C8 C10 N2 175.2(6)
C9 C8 C10 N2 -4.5(10)
O3 C11 C12 C13 179.6(6)
N3 C11 C12 C13 -0.6(9)
O3 C11 C12 C17 1.3(9)
N3 C11 C12 C17 -178.9(6)
C17 C12 C13 O4 177.7(7)
C11 C12 C13 O4 -0.6(11)
C17 C12 C13 C14 0.7(10)
C11 C12 C13 C14 -177.5(6)
O4 C13 C14 C15 -176.6(7)
C12 C13 C14 C15 0.6(11)
C13 C14 C15 C16 -2.0(12)
C14 C15 C16 C17 2.1(12)
C15 C16 C17 C12 -0.8(12)
C13 C12 C17 C16 -0.6(11)
C11 C12 C17 C16 177.7(7)
C2 C3 N1 C18 174.8(7)
C4 C3 N1 C18 -7.9(11)
C2 C3 N1 C20 -2.9(11)
C4 C3 N1 C20 174.4(7)
C19 C18 N1 C3 89.0(10)
C19 C18 N1 C20 -93.2(9)
C21 C20 N1 C3 82.6(9)
C21 C20 N1 C18 -95.3(8)
C8 C10 N2 N3 -178.9(6)
C8 C10 N2 Cu1 2.4(9)
O3 Cu1 N2 C10 -175.4(6)
O2 Cu1 N2 C10 2.2(6)
O5 Cu1 N2 C10 -98.9(11)
O8 Cu1 N2 C10 97.5(5)
O3 Cu1 N2 N3 5.8(4)
O2 Cu1 N2 N3 -176.6(4)
O5 Cu1 N2 N3 82.3(11)
O8 Cu1 N2 N3 -81.3(4)
O3 C11 N3 N2 -1.5(8)
C12 C11 N3 N2 178.7(5)
C10 N2 N3 C11 177.0(6)
Cu1 N2 N3 C11 -4.1(6)
O2 C9 O1 C1 -179.4(5)
C8 C9 O1 C1 0.9(9)
C2 C1 O1 C9 178.3(6)
C6 C1 O1 C9 -2.0(9)
O1 C9 O2 Cu1 -173.0(4)
C8 C9 O2 Cu1 6.6(10)
O3 Cu1 O2 C9 12.6(19)
N2 Cu1 O2 C9 -6.5(6)
O5 Cu1 O2 C9 162.9(6)
O8 Cu1 O2 C9 -108.7(6)
N3 C11 O3 Cu1 6.3(8)
C12 C11 O3 Cu1 -173.9(4)
N2 Cu1 O3 C11 -6.3(4)
O2 Cu1 O3 C11 -25.7(18)
O5 Cu1 O3 C11 -175.8(4)
O8 Cu1 O3 C11 96.0(4)
O7 N4 O5 Cu1 175.1(5)
O6 N4 O5 Cu1 -7.4(7)
O3 Cu1 O5 N4 100.7(4)
N2 Cu1 O5 N4 25.5(12)
O2 Cu1 O5 N4 -75.7(4)
O8 Cu1 O5 N4 -170.5(4)
C23 C22 O8 Cu1 168.9(8)
O3 Cu1 O8 C22 154.6(6)
N2 Cu1 O8 C22 -124.0(6)
O2 Cu1 O8 C22 -31.6(6)
O5 Cu1 O8 C22 59.0(6)
